data_4027727
loop_
_publ_author_name
'Andrei Kozyrev'
'Manivannan Ethirajan'
'Ping Chen'
'Kei Ohkubo'
'Byron C. Robinson'
'Kathleen M. Barkigia'
'Shunichi Fukuzumi'
'Karl M. Kadish'
'Ravindra K. Pandey'

_publ_contact_author
;
 K.M. Barkigia (regarding the crystallographic data and cif)
 Materials Science Dept.
 Molecular Materials Division
 Bldg. 555
 Brookhaven National Laboratory
 Upton, NY 11973 USA
;
_publ_contact_author_email barkigia@bnl.gov
_publ_contact_author_fax 631-344-5815
_publ_contact_author_phone 631-344-7661
_publ_section_title
;
 Synthesis, Photophysical and Electrochemistry of Near-IR Absorbing
 Bacteriochlorins Related to Bacteriochlorophylla
;
_journal_name_full 'Journal of Organic Chemistry'
_journal_page_first 10260
_journal_page_last 10271
_journal_paper_doi 10.1021/jo301895p
_journal_volume 77
_journal_year 2012
_chemical_compound_source 'methylene chloride/methanol'
_chemical_formula_moiety 'C36 H40 N4 O5'
_chemical_formula_sum 'C36 H40 N4 O5'
_chemical_formula_weight 608.72
_chemical_name_systematic
;
 ?
;
_space_group_IT_number 1
_symmetry_cell_setting triclinic
_symmetry_space_group_name_Hall 'P 1'
_symmetry_space_group_name_H-M 'P 1'
_atom_sites_solution_hydrogens geom
_atom_sites_solution_primary direct
_atom_sites_solution_secondary difmap
_audit_creation_method SHELXL
_cell_angle_alpha 77.55(1)
_cell_angle_beta 82.90(1)
_cell_angle_gamma 76.99(1)
_cell_formula_units_Z 3
_cell_length_a 7.326(1)
_cell_length_b 15.248(1)
_cell_length_c 22.073(1)
_cell_measurement_reflns_used 62294
_cell_measurement_temperature 100(2)
_cell_measurement_theta_max 29.98
_cell_measurement_theta_min 2.4
_cell_volume 2338.6(4)
_computing_cell_refinement 'Denzo/Scalepack (Otwinowski and Minor, 1997)'
_computing_data_collection '  Software developed by Skinner et al. (1993) was used to run the beamline.'
_computing_data_reduction 'Denzo/Scalepack (Otwinowski and Minor, 1997)'
_computing_molecular_graphics 'SHELXTL Version 5.0 and other inhouse programs'
_computing_publication_material 'SHELXTL Version 5.0'
_computing_structure_refinement 'SHELXL-93 (Sheldrick, 1993)'
_computing_structure_solution 'SnB (Weeks et al., 1999)'
_diffrn_ambient_temperature 100(2)
_diffrn_measurement_device 'Quantum 315 detector'
_diffrn_measurement_method rotation
_diffrn_radiation_monochromator Si(III)
_diffrn_radiation_source 'x-rays from beamline X25 at the NSLS'
_diffrn_radiation_type synchrotron
_diffrn_radiation_wavelength 0.90000
_diffrn_reflns_av_R_equivalents 0.0000
_diffrn_reflns_av_sigmaI/netI 0.0334
_diffrn_reflns_limit_h_max 8
_diffrn_reflns_limit_h_min -8
_diffrn_reflns_limit_k_max 16
_diffrn_reflns_limit_k_min -16
_diffrn_reflns_limit_l_max 24
_diffrn_reflns_limit_l_min -24
_diffrn_reflns_number 62294
_diffrn_reflns_theta_max 29.98
_diffrn_reflns_theta_min 2.40
_diffrn_standards_number none
_exptl_absorpt_coefficient_mu 0.087
_exptl_absorpt_correction_type none
_exptl_crystal_colour red
_exptl_crystal_density_diffrn 1.297
_exptl_crystal_description 'miniscule plate'
_exptl_crystal_F_000 972
_exptl_crystal_size_max 0.26
_exptl_crystal_size_mid 0.01
_exptl_crystal_size_min 0.007
_refine_diff_density_max 1.258
_refine_diff_density_min -0.344
_refine_diff_density_rms 0.083
_refine_ls_abs_structure_details 'Flack H D (1983), Acta Cryst. A39, 876-881'
_refine_ls_abs_structure_Flack -0.01(81)
_refine_ls_extinction_coef 0.0931(62)
_refine_ls_extinction_expression Fc^*^=kFc[1+0.001xFc^2^\l^3^/sin(2\q)]^-1/4^
_refine_ls_extinction_method SHELXL
_refine_ls_goodness_of_fit_all 1.060
_refine_ls_goodness_of_fit_ref 1.052
_refine_ls_hydrogen_treatment constr
_refine_ls_matrix_type full
_refine_ls_number_parameters 1243
_refine_ls_number_reflns 9691
_refine_ls_number_restraints 3
_refine_ls_restrained_S_all 1.060
_refine_ls_restrained_S_obs 1.051
_refine_ls_R_factor_all 0.0802
_refine_ls_R_factor_gt 0.0782
_refine_ls_shift/esd_mean 0.007
_refine_ls_shift/su_max 0.040
_refine_ls_structure_factor_coef Fsqd
_refine_ls_weighting_details ' w=1/[\s^2^(Fo^2^)+(0.1620P)^2^+1.8112P] where P=(Fo^2^+2Fc^2^)/3'
_refine_ls_weighting_scheme calc
_refine_ls_wR_factor_all 0.2091
_refine_ls_wR_factor_ref 0.2037
_reflns_number_gt 9379
_reflns_number_total 9691
_reflns_threshold_expression >2sigma(I)
_cod_data_source_file jo301895p_si_002.cif
_cod_data_source_block 14fin
_cod_database_code 4027727

loop_
_symmetry_equiv_pos_as_xyz
'x, y, z'

loop_
_atom_site_aniso_label
_atom_site_aniso_U_11
_atom_site_aniso_U_22
_atom_site_aniso_U_33
_atom_site_aniso_U_23
_atom_site_aniso_U_13
_atom_site_aniso_U_12
O1 0.062(3) 0.050(4) 0.038(2) -0.015(2) 0.003(2) -0.011(2)
O2 0.059(3) 0.050(3) 0.036(2) -0.018(2) 0.001(2) -0.010(2)
O3 0.058(3) 0.053(4) 0.039(2) -0.011(2) -0.001(2) -0.013(2)
O4 0.125(5) 0.088(5) 0.044(3) -0.026(3) -0.008(3) 0.018(4)
O5 0.088(4) 0.049(4) 0.044(2) 0.004(2) -0.015(2) -0.002(3)
N1 0.042(3) 0.041(4) 0.034(2) -0.010(3) -0.005(2) -0.012(2)
N2 0.043(3) 0.041(4) 0.035(3) -0.012(2) -0.008(2) -0.011(2)
N3 0.043(3) 0.033(4) 0.035(2) -0.008(2) -0.003(2) -0.005(2)
N4 0.041(3) 0.032(3) 0.034(3) -0.008(2) -0.010(2) -0.006(2)
C1 0.041(3) 0.040(5) 0.037(3) -0.014(3) -0.014(2) 0.002(3)
C2 0.035(3) 0.057(5) 0.034(3) -0.014(3) -0.004(2) -0.011(3)
C3 0.034(3) 0.044(5) 0.038(3) -0.016(3) -0.009(2) -0.005(3)
C4 0.036(3) 0.036(5) 0.041(3) -0.016(3) -0.010(2) -0.008(3)
C5 0.040(3) 0.052(5) 0.034(3) -0.019(3) -0.001(2) -0.011(3)
C6 0.038(3) 0.038(5) 0.044(3) -0.014(3) -0.008(3) -0.005(3)
C7 0.047(4) 0.045(5) 0.047(3) -0.016(3) -0.001(3) -0.008(3)
C8 0.048(3) 0.039(4) 0.042(3) -0.008(3) -0.006(3) -0.008(3)
C9 0.040(3) 0.045(5) 0.037(3) -0.004(3) -0.010(2) -0.011(3)
C10 0.042(3) 0.032(4) 0.042(3) -0.011(3) -0.005(3) -0.008(3)
C11 0.031(3) 0.052(5) 0.047(3) -0.009(3) -0.008(2) -0.017(3)
C12 0.033(3) 0.054(5) 0.041(3) -0.010(3) -0.008(2) -0.012(3)
C13 0.035(3) 0.042(5) 0.037(3) -0.015(3) -0.005(2) -0.004(3)
C14 0.036(3) 0.042(5) 0.034(3) -0.012(3) -0.007(2) -0.008(3)
C15 0.038(3) 0.042(5) 0.034(3) -0.008(3) -0.009(2) -0.010(3)
C16 0.037(3) 0.047(5) 0.032(3) -0.014(3) -0.007(2) -0.012(3)
C17 0.044(3) 0.026(4) 0.035(3) -0.009(3) -0.008(2) -0.006(3)
C18 0.041(3) 0.041(4) 0.035(3) -0.010(3) -0.007(2) -0.007(3)
C19 0.037(3) 0.038(4) 0.032(3) -0.009(3) -0.007(2) -0.004(3)
C20 0.044(3) 0.037(5) 0.033(3) -0.006(3) -0.009(2) -0.005(3)
C21 0.046(3) 0.045(5) 0.036(3) -0.012(3) -0.005(2) -0.008(3)
C22 0.041(3) 0.032(5) 0.047(3) -0.010(3) -0.017(3) -0.002(3)
C23 0.053(4) 0.038(4) 0.044(3) -0.014(3) -0.002(3) -0.014(3)
C24 0.050(4) 0.045(5) 0.079(5) -0.010(4) 0.000(3) -0.004(3)
C25 0.050(3) 0.035(5) 0.047(3) -0.011(3) -0.010(3) -0.013(3)
C26 0.064(4) 0.060(6) 0.061(4) -0.010(4) 0.000(3) -0.024(4)
C27 0.047(3) 0.033(4) 0.043(3) -0.010(3) -0.007(3) -0.006(3)
C28 0.039(3) 0.060(6) 0.033(3) -0.015(3) -0.005(2) -0.011(3)
C29 0.040(3) 0.040(5) 0.035(3) -0.010(3) -0.004(2) -0.007(3)
C30 0.049(4) 0.039(6) 0.040(3) -0.014(3) -0.004(3) -0.004(3)
C31 0.051(4) 0.037(5) 0.041(3) -0.015(3) -0.004(3) -0.007(3)
C32 0.047(3) 0.045(5) 0.044(3) -0.016(3) -0.004(3) -0.005(3)
C33 0.056(4) 0.056(6) 0.046(4) -0.016(4) -0.001(3) -0.007(4)
C34 0.093(6) 0.099(9) 0.049(4) 0.018(5) -0.013(4) -0.019(6)
C35 0.050(4) 0.049(5) 0.052(4) -0.022(3) 0.000(3) -0.016(3)
C36 0.051(4) 0.055(5) 0.035(3) -0.008(3) -0.003(3) -0.013(3)
O1A 0.067(3) 0.046(4) 0.036(2) -0.011(2) 0.006(2) -0.016(2)
O2A 0.062(3) 0.071(4) 0.045(2) 0.000(2) 0.008(2) -0.022(3)
O3A 0.075(3) 0.054(4) 0.053(3) 0.002(3) 0.016(2) -0.010(3)
O4A 0.151(6) 0.081(6) 0.037(3) -0.001(3) -0.006(3) -0.013(4)
O5A 0.091(4) 0.093(5) 0.050(3) -0.024(3) -0.009(3) -0.031(3)
N1A 0.044(3) 0.055(4) 0.028(2) -0.014(3) -0.005(2) -0.014(3)
C1A 0.037(3) 0.043(5) 0.027(3) -0.011(3) -0.007(2) -0.008(3)
N2A 0.036(3) 0.051(4) 0.034(3) -0.018(3) -0.006(2) -0.002(2)
C2A 0.036(3) 0.053(5) 0.028(3) -0.015(3) -0.004(2) -0.009(3)
N3A 0.037(3) 0.062(5) 0.029(3) -0.007(3) -0.002(2) -0.013(3)
C3A 0.033(3) 0.040(4) 0.028(3) -0.004(3) -0.007(2) -0.009(3)
N4A 0.038(3) 0.048(4) 0.030(2) -0.005(2) -0.006(2) -0.010(2)
C4A 0.036(3) 0.048(5) 0.029(3) -0.007(3) -0.003(2) -0.014(3)
C5A 0.042(3) 0.042(5) 0.033(3) -0.010(3) -0.003(2) -0.007(3)
C6A 0.041(3) 0.046(5) 0.030(3) -0.008(3) -0.005(2) -0.006(3)
C7A 0.052(4) 0.039(4) 0.035(3) -0.013(3) -0.002(3) -0.010(3)
C8A 0.041(3) 0.055(5) 0.034(3) -0.018(3) -0.004(2) -0.006(3)
C9A 0.041(3) 0.050(5) 0.036(3) -0.017(3) -0.002(3) -0.006(3)
C10A 0.046(3) 0.054(6) 0.031(3) -0.017(3) -0.002(2) -0.010(3)
C11A 0.034(3) 0.057(6) 0.033(3) -0.019(3) -0.003(2) -0.003(3)
C12A 0.035(3) 0.052(5) 0.038(3) -0.013(3) -0.001(2) -0.007(3)
C13A 0.036(3) 0.075(6) 0.033(3) -0.011(3) -0.002(2) -0.010(3)
C14A 0.038(3) 0.054(5) 0.031(3) 0.003(3) -0.012(2) -0.010(3)
C15A 0.041(3) 0.044(5) 0.032(3) -0.006(3) -0.005(2) -0.010(3)
C16A 0.038(3) 0.048(5) 0.038(3) -0.008(3) -0.011(3) -0.009(3)
C17A 0.041(3) 0.041(4) 0.035(3) -0.007(3) -0.012(2) -0.008(3)
C18A 0.049(3) 0.053(5) 0.028(3) -0.010(3) -0.007(2) -0.006(3)
C19A 0.040(3) 0.043(5) 0.028(3) -0.008(3) -0.006(2) -0.015(3)
C20A 0.038(3) 0.049(5) 0.030(3) -0.011(3) -0.009(2) -0.005(3)
C21A 0.049(4) 0.060(5) 0.032(3) -0.017(3) -0.004(3) -0.010(3)
C22A 0.040(3) 0.055(5) 0.041(3) -0.018(3) -0.007(3) -0.012(3)
C23A 0.046(3) 0.054(5) 0.029(3) -0.010(3) -0.003(2) -0.011(3)
C24A 0.058(4) 0.050(5) 0.056(4) -0.027(3) -0.001(3) -0.014(3)
C25A 0.051(4) 0.052(5) 0.042(3) -0.021(3) 0.001(3) -0.010(3)
C26A 0.057(4) 0.062(6) 0.067(4) -0.032(4) -0.001(3) -0.009(4)
C27A 0.051(4) 0.080(6) 0.026(3) -0.014(3) 0.003(3) -0.023(4)
C28A 0.038(3) 0.073(6) 0.039(3) -0.004(4) -0.005(3) -0.014(4)
C29A 0.048(4) 0.054(6) 0.043(3) 0.000(4) -0.002(3) -0.019(3)
C30A 0.042(3) 0.050(6) 0.042(3) -0.003(3) -0.003(3) 0.000(3)
C31A 0.056(4) 0.047(5) 0.058(4) -0.002(3) -0.018(3) -0.015(3)
C32A 0.078(5) 0.055(6) 0.056(4) -0.015(4) -0.029(4) -0.005(4)
C33A 0.052(4) 0.063(6) 0.042(4) -0.010(4) 0.000(3) -0.013(4)
C34A 0.099(6) 0.112(9) 0.058(5) -0.028(5) 0.006(4) -0.028(6)
C35A 0.040(3) 0.050(5) 0.053(4) -0.007(3) -0.002(3) -0.006(3)
C36A 0.060(4) 0.082(7) 0.037(3) 0.004(4) 0.000(3) -0.009(4)
O1B 0.283(11) 0.043(5) 0.052(3) -0.017(3) 0.066(5) -0.021(5)
O2B 0.069(3) 0.058(4) 0.040(2) -0.024(2) 0.000(2) -0.001(2)
O3B 0.099(4) 0.056(4) 0.048(3) -0.021(3) 0.005(3) -0.010(3)
N1B 0.041(3) 0.043(4) 0.029(2) -0.009(2) 0.004(2) -0.012(2)
N2B 0.040(3) 0.056(4) 0.031(2) -0.008(2) -0.007(2) -0.017(3)
N3B 0.043(3) 0.050(4) 0.024(2) -0.010(2) -0.004(2) -0.009(3)
N4B 0.043(3) 0.047(4) 0.031(3) -0.008(2) -0.005(2) -0.012(3)
C1B 0.034(3) 0.060(6) 0.024(3) -0.011(3) -0.004(2) -0.009(3)
C2B 0.039(3) 0.047(5) 0.028(3) -0.010(3) -0.004(2) -0.009(3)
C3B 0.046(3) 0.041(5) 0.030(3) -0.011(3) -0.003(2) -0.011(3)
C4B 0.034(3) 0.043(5) 0.035(3) -0.010(3) -0.007(2) -0.005(3)
C5B 0.047(3) 0.053(5) 0.034(3) -0.008(3) -0.006(3) -0.016(3)
C6B 0.040(3) 0.051(5) 0.031(3) -0.005(3) -0.004(2) -0.012(3)
C7B 0.059(4) 0.053(5) 0.031(3) -0.002(3) 0.001(3) -0.006(3)
C8B 0.056(4) 0.056(5) 0.032(3) -0.005(3) -0.002(3) -0.015(3)
C9B 0.047(4) 0.057(5) 0.025(3) 0.000(3) -0.006(3) -0.015(3)
C10B 0.045(3) 0.059(6) 0.025(3) -0.007(3) -0.002(2) -0.009(3)
C11B 0.042(3) 0.049(6) 0.027(3) -0.004(3) -0.003(2) -0.004(3)
C12B 0.033(3) 0.076(6) 0.033(3) -0.013(4) -0.006(2) -0.004(3)
C13B 0.037(3) 0.048(5) 0.033(3) -0.001(3) -0.014(2) 0.000(3)
C14B 0.039(3) 0.050(5) 0.028(3) -0.012(3) -0.005(2) -0.009(3)
C15B 0.041(3) 0.056(5) 0.031(3) -0.011(3) -0.008(2) -0.002(3)
C16B 0.039(3) 0.052(5) 0.031(3) -0.009(3) -0.008(2) -0.002(3)
C17B 0.039(3) 0.051(5) 0.032(3) -0.007(3) -0.008(2) -0.011(3)
C18B 0.046(3) 0.042(5) 0.041(3) -0.009(3) -0.004(3) -0.010(3)
C19B 0.040(3) 0.043(5) 0.032(3) -0.009(3) -0.005(2) -0.009(3)
C20B 0.039(3) 0.042(5) 0.031(3) -0.001(3) -0.006(2) -0.007(3)
C21B 0.045(3) 0.039(4) 0.029(3) -0.006(3) -0.001(2) -0.005(3)
C22B 0.071(5) 0.048(6) 0.038(3) -0.006(4) 0.002(3) -0.021(4)
C23B 0.051(4) 0.052(5) 0.032(3) -0.018(3) -0.001(2) -0.009(3)
C24B 0.068(5) 0.100(8) 0.045(4) 0.006(4) 0.005(3) 0.005(5)
C25B 0.055(4) 0.065(5) 0.057(4) -0.020(4) 0.008(3) -0.022(4)
C26B 0.070(5) 0.105(8) 0.076(5) -0.037(5) -0.009(4) -0.019(5)
C27B 0.055(4) 0.068(6) 0.032(3) -0.011(3) -0.002(3) -0.011(3)
C28B 0.056(4) 0.056(5) 0.028(3) -0.012(3) -0.007(3) -0.001(3)
C29B 0.052(4) 0.054(6) 0.035(3) -0.018(3) -0.009(3) 0.000(3)
C30B 0.055(4) 0.064(6) 0.027(3) -0.008(3) -0.011(3) -0.008(4)
C31B 0.043(3) 0.047(5) 0.037(3) -0.005(3) -0.005(2) -0.006(3)
C35B 0.046(4) 0.056(5) 0.051(4) -0.008(3) 0.004(3) -0.016(3)
C36B 0.091(6) 0.074(7) 0.037(3) -0.027(4) -0.004(3) 0.003(4)
C32B 0.066(5) 0.074(7) 0.048(4) 0.006(4) 0.010(3) 0.009(4)
C331 0.058(8) 0.027(9) 0.031(6) 0.001(5) -0.016(5) -0.005(6)
O41 0.052(5) 0.066(7) 0.039(4) -0.006(4) -0.017(4) -0.003(5)
O51 0.037(4) 0.030(6) 0.046(5) 0.006(4) -0.002(3) 0.012(4)
C332 0.051(7) 0.034(9) 0.027(5) -0.007(6) 0.002(5) 0.008(6)
O42 0.046(5) 0.061(7) 0.057(5) -0.004(5) 0.001(4) -0.023(5)
O52 0.066(5) 0.039(6) 0.039(4) -0.013(4) 0.001(4) -0.014(4)

loop_
_atom_site_label
_atom_site_type_symbol
_atom_site_fract_x
_atom_site_fract_y
_atom_site_fract_z
_atom_site_U_iso_or_equiv
_atom_site_thermal_displace_type
_atom_site_occupancy
_atom_site_calc_flag
_atom_site_refinement_flags
_atom_site_disorder_group
O1 O 0.7469(6) 1.1824(4) -0.6525(2) 0.0499(12) Uani 1 d . .
O2 O 1.5896(6) 0.8000(3) -1.1182(2) 0.0474(11) Uani 1 d . .
O3 O 1.4758(6) 0.7333(4) -1.0068(2) 0.0493(12) Uani 1 d . .
O4 O 1.5778(10) 0.6200(5) -0.7421(2) 0.090(2) Uani 1 d . .
O5 O 1.6799(8) 0.4797(4) -0.7647(2) 0.0632(14) Uani 1 d . .
N1 N 1.0006(7) 1.0173(4) -0.7828(2) 0.0375(12) Uani 1 d . .
H1A H 1.0494(7) 1.0251(4) -0.8216(2) 0.045 Uiso 1 calc R .
N2 N 1.0679(7) 1.1709(4) -0.8822(2) 0.0382(12) Uani 1 d . .
N3 N 1.2512(7) 1.0396(4) -0.9642(2) 0.0372(12) Uani 1 d . .
H3A H 1.1998(7) 1.0325(4) -0.9258(2) 0.045 Uiso 1 calc R .
N4 N 1.1881(6) 0.8865(4) -0.8721(2) 0.0354(12) Uani 1 d . .
C1 C 0.9915(8) 0.9337(5) -0.7459(3) 0.039(2) Uani 1 d . .
C2 C 0.9005(8) 0.9505(5) -0.6872(3) 0.041(2) Uani 1 d . .
C3 C 0.8605(8) 1.0477(5) -0.6914(3) 0.0372(15) Uani 1 d . .
C4 C 0.9243(8) 1.0874(5) -0.7518(3) 0.036(2) Uani 1 d . .
C5 C 0.9130(8) 1.1795(5) -0.7794(3) 0.040(2) Uani 1 d . .
H5A H 0.8538(8) 1.2219(5) -0.7536(3) 0.048 Uiso 1 calc R .
C6 C 0.9745(8) 1.2182(5) -0.8383(3) 0.039(2) Uani 1 d . .
C7 C 0.9349(9) 1.3201(5) -0.8630(3) 0.045(2) Uani 1 d . .
H7A H 0.9691(9) 1.3530(5) -0.8329(3) 0.054 Uiso 1 calc R .
C8 C 1.0654(9) 1.3302(5) -0.9230(3) 0.0430(15) Uani 1 d . .
H8A H 0.9943(9) 1.3697(5) -0.9584(3) 0.052 Uiso 1 calc R .
C9 C 1.1188(8) 1.2308(5) -0.9317(3) 0.0402(15) Uani 1 d . .
C10 C 1.2095(8) 1.2083(5) -0.9875(3) 0.0379(14) Uani 1 d . .
H10A H 1.2353(8) 1.2587(5) -1.0185(3) 0.046 Uiso 1 calc R .
C11 C 1.2657(8) 1.1258(5) -1.0038(3) 0.041(2) Uani 1 d . .
C12 C 1.3569(8) 1.1049(5) -1.0620(3) 0.042(2) Uani 1 d . .
C13 C 1.3953(8) 1.0112(5) -1.0568(3) 0.0376(15) Uani 1 d . .
C14 C 1.3294(8) 0.9696(5) -0.9951(3) 0.036(2) Uani 1 d . .
C15 C 1.3492(8) 0.8755(5) -0.9741(3) 0.037(2) Uani 1 d . .
C16 C 1.2849(8) 0.8345(5) -0.9124(3) 0.037(2) Uani 1 d . .
C17 C 1.3275(8) 0.7333(4) -0.8855(3) 0.0345(14) Uani 1 d . .
H17A H 1.3025(8) 0.6973(4) -0.9153(3) 0.041 Uiso 1 calc R .
C18 C 1.1865(8) 0.7280(5) -0.8289(3) 0.0388(14) Uani 1 d . .
H18A H 1.2455(8) 0.6854(5) -0.7922(3) 0.047 Uiso 1 calc R .
C19 C 1.1414(8) 0.8253(4) -0.8189(3) 0.0360(14) Uani 1 d . .
C20 C 1.0530(8) 0.8480(4) -0.7635(3) 0.0381(15) Uani 1 d . .
H20A H 1.0304(8) 0.7972(4) -0.7322(3) 0.046 Uiso 1 calc R .
C21 C 0.8589(9) 0.8741(5) -0.6340(3) 0.0417(15) Uani 1 d . .
H21C H 0.9055(9) 0.8148(5) -0.6466(3) 0.063 Uiso 1 calc R .
H21B H 0.7230(9) 0.8828(5) -0.6234(3) 0.063 Uiso 1 calc R .
H21A H 0.9216(9) 0.8756(5) -0.5976(3) 0.063 Uiso 1 calc R .
C22 C 0.7707(8) 1.0988(5) -0.6434(3) 0.039(2) Uani 1 d . .
C23 C 0.7105(9) 1.0488(5) -0.5807(3) 0.044(2) Uani 1 d . .
H23C H 0.6529(9) 1.0932(5) -0.5542(3) 0.065 Uiso 1 calc R .
H23B H 0.8202(9) 1.0075(5) -0.5617(3) 0.065 Uiso 1 calc R .
H23A H 0.6190(9) 1.0131(5) -0.5852(3) 0.065 Uiso 1 calc R .
C24 C 0.7233(10) 1.3558(5) -0.8761(4) 0.060(2) Uani 1 d . .
H24C H 0.7002(10) 1.4222(5) -0.8921(4) 0.089 Uiso 1 calc R .
H24B H 0.6442(10) 1.3428(5) -0.8375(4) 0.089 Uiso 1 calc R .
H24A H 0.6929(10) 1.3249(5) -0.9071(4) 0.089 Uiso 1 calc R .
C25 C 1.2401(8) 1.3667(4) -0.9170(3) 0.0426(15) Uani 1 d . .
H25B H 1.2990(8) 1.3320(4) -0.8785(3) 0.051 Uiso 1 calc R .
H25A H 1.3325(8) 1.3564(4) -0.9527(3) 0.051 Uiso 1 calc R .
C26 C 1.1928(10) 1.4690(5) -0.9148(3) 0.061(2) Uani 1 d . .
H26C H 1.3079(10) 1.4893(5) -0.9109(3) 0.091 Uiso 1 calc R .
H26B H 1.1034(10) 1.4794(5) -0.8789(3) 0.091 Uiso 1 calc R .
H26A H 1.1369(10) 1.5039(5) -0.9531(3) 0.091 Uiso 1 calc R .
C27 C 1.3982(9) 1.1733(5) -1.1168(3) 0.0410(15) Uani 1 d . .
H27C H 1.3555(9) 1.2349(5) -1.1074(3) 0.061 Uiso 1 calc R .
H27B H 1.3328(9) 1.1683(5) -1.1517(3) 0.061 Uiso 1 calc R .
H27A H 1.5339(9) 1.1623(5) -1.1281(3) 0.061 Uiso 1 calc R .
C28 C 1.4853(8) 0.9543(5) -1.1003(3) 0.043(2) Uani 1 d . .
H28A H 1.5289(8) 0.9808(5) -1.1410(3) 0.051 Uiso 1 calc R .
C29 C 1.5070(8) 0.8633(5) -1.0827(3) 0.038(2) Uani 1 d . .
C30 C 1.4452(9) 0.8189(5) -1.0189(3) 0.042(2) Uani 1 d . .
C31 C 1.5363(8) 0.7050(4) -0.8701(3) 0.042(2) Uani 1 d . .
H31B H 1.6161(8) 0.7251(4) -0.9078(3) 0.051 Uiso 1 calc R .
H31A H 1.5539(8) 0.7375(4) -0.8376(3) 0.051 Uiso 1 calc R .
C32 C 1.6020(9) 0.6021(5) -0.8475(3) 0.045(2) Uani 1 d . .
H32A H 1.5151(9) 0.5704(5) -0.8611(3) 0.054 Uiso 1 calc R .
H32B H 1.7274(9) 0.5830(5) -0.8687(3) 0.054 Uiso 1 calc R .
C33 C 1.6155(10) 0.5689(6) -0.7794(3) 0.053(2) Uani 1 d . .
C34 C 1.6903(14) 0.4435(8) -0.6984(4) 0.085(3) Uani 1 d . .
H34C H 1.7391(14) 0.3771(8) -0.6915(4) 0.127 Uiso 1 calc R .
H34B H 1.5645(14) 0.4561(8) -0.6770(4) 0.127 Uiso 1 calc R .
H34A H 1.7742(14) 0.4729(8) -0.6820(4) 0.127 Uiso 1 calc R .
C35 C 1.0081(9) 0.6999(5) -0.8413(3) 0.048(2) Uani 1 d . .
H35C H 1.0394(9) 0.6364(5) -0.8478(3) 0.072 Uiso 1 calc R .
H35B H 0.9555(9) 0.7406(5) -0.8786(3) 0.072 Uiso 1 calc R .
H35A H 0.9154(9) 0.7047(5) -0.8055(3) 0.072 Uiso 1 calc R .
C36 C 1.6628(9) 0.8349(5) -1.1785(3) 0.047(2) Uani 1 d . .
H36C H 1.7185(9) 0.7841(5) -1.1999(3) 0.070 Uiso 1 calc R .
H36B H 1.7594(9) 0.8687(5) -1.1755(3) 0.070 Uiso 1 calc R .
H36A H 1.5614(9) 0.8763(5) -1.2019(3) 0.070 Uiso 1 calc R .
O1A O 0.4056(6) 1.2177(3) -0.7814(2) 0.0493(12) Uani 1 d . .
O2A O -0.0132(7) 0.5741(4) -0.3223(2) 0.0604(13) Uani 1 d . .
O3A O 0.1416(7) 0.5697(4) -0.4319(2) 0.0648(14) Uani 1 d . .
O4A O 0.0916(11) 0.5954(5) -0.6957(3) 0.093(2) Uani 1 d . .
O5A O 0.1987(8) 0.4453(4) -0.6750(2) 0.074(2) Uani 1 d . .
N1A N 0.3330(7) 0.9773(4) -0.6512(2) 0.0409(13) Uani 1 d . .
H1B H 0.2863(7) 0.9629(4) -0.6125(2) 0.049 Uiso 1 calc R .
C1A C 0.4102(8) 0.9152(5) -0.6885(2) 0.0346(15) Uani 1 d . .
N2A N 0.1495(6) 1.0759(4) -0.5525(2) 0.0395(13) Uani 1 d . .
C2A C 0.4719(8) 0.9669(5) -0.7472(2) 0.038(2) Uani 1 d . .
N3A N 0.0889(7) 0.8988(4) -0.4715(2) 0.0427(14) Uani 1 d . .
H3B H 0.1345(7) 0.9139(4) -0.5102(2) 0.051 Uiso 1 calc R .
C3A C 0.4259(8) 1.0594(4) -0.7432(2) 0.0337(14) Uani 1 d . .
N4A N 0.2760(7) 0.7986(4) -0.5646(2) 0.0387(12) Uani 1 d . .
C4A C 0.3383(8) 1.0659(5) -0.6826(2) 0.0370(15) Uani 1 d . .
C5A C 0.2756(8) 1.1428(5) -0.6547(3) 0.0387(15) Uani 1 d . .
H5B H 0.2924(8) 1.1996(5) -0.6802(3) 0.046 Uiso 1 calc R .
C6A C 0.1934(8) 1.1479(5) -0.5960(3) 0.0390(15) Uani 1 d . .
C7A C 0.1508(9) 1.2365(5) -0.5711(3) 0.0411(15) Uani 1 d . .
H7B H 0.0835(9) 1.2886(5) -0.6015(3) 0.049 Uiso 1 calc R .
C8A C 0.0216(8) 1.2123(5) -0.5120(3) 0.042(2) Uani 1 d . .
H8B H 0.0632(8) 1.2311(5) -0.4762(3) 0.051 Uiso 1 calc R .
C9A C 0.0597(8) 1.1083(5) -0.5026(3) 0.041(2) Uani 1 d . .
C10A C -0.0022(8) 1.0541(5) -0.4474(3) 0.043(2) Uani 1 d . .
H10B H -0.0651(8) 1.0865(5) -0.4160(3) 0.051 Uiso 1 calc R .
C11A C 0.0161(8) 0.9602(5) -0.4327(3) 0.041(2) Uani 1 d . .
C12A C -0.0439(8) 0.9065(5) -0.3748(3) 0.042(2) Uani 1 d . .
C13A C -0.0051(8) 0.8187(6) -0.3813(3) 0.048(2) Uani 1 d . .
C14A C 0.0806(8) 0.8136(5) -0.4425(3) 0.042(2) Uani 1 d . .
C15A C 0.1398(8) 0.7284(5) -0.4644(3) 0.0391(15) Uani 1 d . .
C16A C 0.2330(8) 0.7229(5) -0.5232(3) 0.041(2) Uani 1 d . .
C17A C 0.2871(8) 0.6379(5) -0.5496(3) 0.0386(14) Uani 1 d . .
H17B H 0.3508(8) 0.5858(5) -0.5184(3) 0.046 Uiso 1 calc R .
C18A C 0.4280(9) 0.6640(5) -0.6047(3) 0.043(2) Uani 1 d . .
H18B H 0.4069(9) 0.6412(5) -0.6420(3) 0.052 Uiso 1 calc R .
C19A C 0.3778(8) 0.7668(5) -0.6156(2) 0.0357(15) Uani 1 d . .
C20A C 0.4316(8) 0.8215(5) -0.6715(3) 0.038(2) Uani 1 d . .
H20B H 0.4928(8) 0.7886(5) -0.7028(3) 0.046 Uiso 1 calc R .
C21A C 0.5648(9) 0.9218(5) -0.8008(3) 0.046(2) Uani 1 d . .
H21F H 0.5774(9) 0.8551(5) -0.7882(3) 0.069 Uiso 1 calc R .
H21E H 0.6895(9) 0.9364(5) -0.8125(3) 0.069 Uiso 1 calc R .
H21D H 0.4877(9) 0.9445(5) -0.8364(3) 0.069 Uiso 1 calc R .
C22A C 0.4539(8) 1.1397(5) -0.7916(3) 0.043(2) Uani 1 d . .
C23A C 0.5450(9) 1.1274(5) -0.8545(3) 0.043(2) Uani 1 d . .
H23F H 0.5523(9) 1.1875(5) -0.8805(3) 0.064 Uiso 1 calc R .
H23E H 0.4705(9) 1.0967(5) -0.8739(3) 0.064 Uiso 1 calc R .
H23D H 0.6720(9) 1.0898(5) -0.8502(3) 0.064 Uiso 1 calc R .
C24A C 0.3313(9) 1.2576(5) -0.5554(3) 0.052(2) Uani 1 d . .
H24F H 0.3018(9) 1.3149(5) -0.5395(3) 0.078 Uiso 1 calc R .
H24E H 0.4176(9) 1.2642(5) -0.5930(3) 0.078 Uiso 1 calc R .
H24D H 0.3906(9) 1.2074(5) -0.5237(3) 0.078 Uiso 1 calc R .
C25A C -0.1872(9) 1.2530(5) -0.5188(3) 0.047(2) Uani 1 d . .
H25D H -0.2609(9) 1.2264(5) -0.4814(3) 0.056 Uiso 1 calc R .
H25C H -0.2253(9) 1.2355(5) -0.5553(3) 0.056 Uiso 1 calc R .
C26A C -0.2352(10) 1.3605(5) -0.5270(3) 0.060(2) Uani 1 d . .
H26F H -0.3702(10) 1.3829(5) -0.5311(3) 0.090 Uiso 1 calc R .
H26E H -0.1648(10) 1.3873(5) -0.5645(3) 0.090 Uiso 1 calc R .
H26D H -0.2004(10) 1.3782(5) -0.4906(3) 0.090 Uiso 1 calc R .
C27A C -0.1291(9) 0.9461(5) -0.3188(3) 0.051(2) Uani 1 d . .
H27F H -0.1396(9) 1.0128(5) -0.3286(3) 0.076 Uiso 1 calc R .
H27E H -0.0492(9) 0.9194(5) -0.2842(3) 0.076 Uiso 1 calc R .
H27D H -0.2544(9) 0.9322(5) -0.3069(3) 0.076 Uiso 1 calc R .
C28A C -0.0378(8) 0.7361(6) -0.3374(3) 0.050(2) Uani 1 d . .
H28B H -0.0923(8) 0.7393(6) -0.2963(3) 0.060 Uiso 1 calc R .
C29A C 0.0096(9) 0.6579(5) -0.3559(3) 0.049(2) Uani 1 d . .
C30A C 0.1012(9) 0.6485(5) -0.4203(3) 0.047(2) Uani 1 d . .
C31A C 0.1172(10) 0.6130(5) -0.5707(3) 0.053(2) Uani 1 d . .
H31D H 0.0177(10) 0.6124(5) -0.5360(3) 0.064 Uiso 1 calc R .
H31C H 0.0677(10) 0.6618(5) -0.6057(3) 0.064 Uiso 1 calc R .
C32A C 0.1551(11) 0.5228(5) -0.5910(3) 0.062(2) Uani 1 d . .
H32D H 0.0644(11) 0.4864(5) -0.5673(3) 0.074 Uiso 1 calc R .
H32C H 0.2825(11) 0.4892(5) -0.5800(3) 0.074 Uiso 1 calc R .
C33A C 0.1430(9) 0.5284(6) -0.6592(3) 0.053(2) Uani 1 d . .
C34A C 0.1984(15) 0.4394(8) -0.7393(4) 0.088(3) Uani 1 d . .
H34F H 0.2417(15) 0.3753(8) -0.7439(4) 0.132 Uiso 1 calc R .
H34E H 0.2827(15) 0.4767(8) -0.7651(4) 0.132 Uiso 1 calc R .
H34D H 0.0707(15) 0.4621(8) -0.7526(4) 0.132 Uiso 1 calc R .
C35A C 0.6323(8) 0.6305(5) -0.5884(3) 0.048(2) Uani 1 d . .
H35F H 0.6643(8) 0.5634(5) -0.5814(3) 0.073 Uiso 1 calc R .
H35E H 0.6484(8) 0.6510(5) -0.5506(3) 0.073 Uiso 1 calc R .
H35D H 0.7152(8) 0.6558(5) -0.6229(3) 0.073 Uiso 1 calc R .
C36A C -0.0974(10) 0.5742(6) -0.2590(3) 0.064(2) Uani 1 d . .
H36F H -0.1078(10) 0.5116(6) -0.2385(3) 0.095 Uiso 1 calc R .
H36E H -0.2227(10) 0.6141(6) -0.2601(3) 0.095 Uiso 1 calc R .
H36D H -0.0182(10) 0.5971(6) -0.2359(3) 0.095 Uiso 1 calc R .
O1B O -1.1625(15) 1.2452(5) -0.1034(3) 0.134(4) Uani 1 d . .
O2B O -0.4403(7) 0.5196(4) -0.3420(2) 0.0555(13) Uani 1 d . .
O3B O -0.6332(8) 0.5440(4) -0.2400(2) 0.0677(15) Uani 1 d . .
N1B N -0.9551(7) 0.9852(4) -0.1507(2) 0.0375(13) Uani 1 d . .
H1C H -0.8997(7) 0.9624(4) -0.1833(2) 0.045 Uiso 1 calc R .
N2B N -0.7945(7) 1.0575(4) -0.2753(2) 0.0405(13) Uani 1 d . .
N3B N -0.6589(7) 0.8689(4) -0.2987(2) 0.0385(13) Uani 1 d . .
H3C H -0.7164(7) 0.8916(4) -0.2664(2) 0.046 Uiso 1 calc R .
N4B N -0.8102(7) 0.7917(4) -0.1761(2) 0.0399(13) Uani 1 d . .
C1B C -1.0020(8) 0.9329(5) -0.0935(2) 0.039(2) Uani 1 d . .
C2B C -1.0943(8) 0.9970(5) -0.0548(2) 0.0375(15) Uani 1 d . .
C3B C -1.0938(8) 1.0841(5) -0.0886(2) 0.0380(15) Uani 1 d . .
C4B C -1.0074(8) 1.0779(5) -0.1495(3) 0.0369(15) Uani 1 d . .
C5B C -0.9717(9) 1.1475(5) -0.1997(3) 0.044(2) Uani 1 d . .
H5C H -1.0223(9) 1.2086(5) -0.1941(3) 0.052 Uiso 1 calc R .
C6B C -0.8726(8) 1.1386(5) -0.2561(3) 0.041(2) Uani 1 d . .
C7B C -0.8384(9) 1.2228(5) -0.3054(3) 0.050(2) Uani 1 d . .
H7C H -0.7870(9) 1.2654(5) -0.2865(3) 0.060 Uiso 1 calc R .
C8B C -0.6899(9) 1.1784(5) -0.3514(3) 0.048(2) Uani 1 d . .
H8C H -0.7270(9) 1.2020(5) -0.3950(3) 0.057 Uiso 1 calc R .
C9B C -0.6996(8) 1.0772(5) -0.3312(3) 0.043(2) Uani 1 d . .
C10B C -0.6137(9) 1.0140(5) -0.3679(3) 0.043(2) Uani 1 d . .
H10C H -0.5585(9) 1.0383(5) -0.4074(3) 0.052 Uiso 1 calc R .
C11B C -0.5984(8) 0.9207(5) -0.3543(2) 0.041(2) Uani 1 d . .
C12B C -0.5142(8) 0.8563(5) -0.3949(3) 0.048(2) Uani 1 d . .
C13B C -0.5306(8) 0.7698(5) -0.3605(3) 0.041(2) Uani 1 d . .
C14B C -0.6172(8) 0.7789(5) -0.3014(2) 0.038(2) Uani 1 d . .
C15B C -0.6491(8) 0.7029(5) -0.2546(3) 0.043(2) Uani 1 d . .
C16B C -0.7290(8) 0.7121(5) -0.1920(3) 0.042(2) Uani 1 d . .
C17B C -0.7168(8) 0.6317(5) -0.1384(2) 0.0400(15) Uani 1 d . .
H17C H -0.7680(8) 0.5820(5) -0.1492(2) 0.048 Uiso 1 calc R .
C18B C -0.8432(8) 0.6712(5) -0.0862(3) 0.042(2) Uani 1 d . .
H18C H -0.7757(8) 0.6563(5) -0.0474(3) 0.051 Uiso 1 calc R .
C19B C -0.8732(8) 0.7736(5) -0.1133(3) 0.0374(15) Uani 1 d . .
C20B C -0.9600(8) 0.8383(5) -0.0790(3) 0.038(2) Uani 1 d . .
H20C H -0.9986(8) 0.8134(5) -0.0373(3) 0.046 Uiso 1 calc R .
C21B C -1.1698(8) 0.9642(5) 0.0113(2) 0.0382(14) Uani 1 d . .
H21I H -1.1461(8) 0.8969(5) 0.0205(2) 0.057 Uiso 1 calc R .
H21H H -1.3053(8) 0.9887(5) 0.0158(2) 0.057 Uiso 1 calc R .
H21G H -1.1067(8) 0.9856(5) 0.0402(2) 0.057 Uiso 1 calc R .
C22B C -1.1654(10) 1.1732(5) -0.0684(3) 0.052(2) Uani 1 d . .
C23B C -1.2487(9) 1.1767(5) -0.0038(3) 0.044(2) Uani 1 d . .
H23I H -1.2881(9) 1.2408(5) 0.0010(3) 0.066 Uiso 1 calc R .
H23H H -1.1549(9) 1.1441(5) 0.0257(3) 0.066 Uiso 1 calc R .
H23G H -1.3579(9) 1.1476(5) 0.0044(3) 0.066 Uiso 1 calc R .
C24B C -1.0175(11) 1.2724(7) -0.3359(3) 0.079(3) Uani 1 d . .
H24I H -1.1087(11) 1.2998(7) -0.3054(3) 0.118 Uiso 1 calc R .
H24H H -1.0702(11) 1.2287(7) -0.3516(3) 0.118 Uiso 1 calc R .
H24G H -0.9892(11) 1.3209(7) -0.3706(3) 0.118 Uiso 1 calc R .
C25B C -0.4876(9) 1.1909(6) -0.3466(3) 0.057(2) Uani 1 d . .
H25F H -0.4826(9) 1.2566(6) -0.3604(3) 0.069 Uiso 1 calc R .
H25E H -0.3988(9) 1.1562(6) -0.3748(3) 0.069 Uiso 1 calc R .
C26B C -0.4242(12) 1.1573(7) -0.2786(4) 0.080(3) Uani 1 d . .
H26I H -0.2963(12) 1.1663(7) -0.2779(4) 0.120 Uiso 1 calc R .
H26H H -0.4268(12) 1.0920(7) -0.2649(4) 0.120 Uiso 1 calc R .
H26G H -0.5099(12) 1.1925(7) -0.2506(4) 0.120 Uiso 1 calc R .
C27B C -0.4342(10) 0.8813(6) -0.4595(3) 0.052(2) Uani 1 d . .
H27I H -0.4432(10) 0.9478(6) -0.4704(3) 0.077 Uiso 1 calc R .
H27H H -0.5044(10) 0.8626(6) -0.4878(3) 0.077 Uiso 1 calc R .
H27G H -0.3021(10) 0.8501(6) -0.4630(3) 0.077 Uiso 1 calc R .
C28B C -0.4656(9) 0.6825(5) -0.3780(3) 0.047(2) Uani 1 d . .
H28C H -0.4040(9) 0.6772(5) -0.4180(3) 0.057 Uiso 1 calc R .
C29B C -0.4954(9) 0.6071(5) -0.3352(3) 0.047(2) Uani 1 d . .
C30B C -0.5985(9) 0.6168(6) -0.2736(3) 0.049(2) Uani 1 d . .
C31B C -0.5073(8) 0.5945(5) -0.1223(3) 0.043(2) Uani 1 d . .
H31E H -0.4263(8) 0.5934(5) -0.1616(3) 0.052 Uiso 1 calc R .
H31F H -0.4705(8) 0.6378(5) -0.1008(3) 0.052 Uiso 1 calc R .
C35B C -1.0290(9) 0.6377(5) -0.0733(3) 0.051(2) Uani 1 d . .
H35I H -1.0042(9) 0.5718(5) -0.0560(3) 0.077 Uiso 1 calc R .
H35H H -1.0898(9) 0.6494(5) -0.1122(3) 0.077 Uiso 1 calc R .
H35G H -1.1119(9) 0.6706(5) -0.0434(3) 0.077 Uiso 1 calc R .
C36B C -0.3422(12) 0.5039(6) -0.4009(3) 0.068(2) Uani 1 d . .
H36I H -0.3092(12) 0.4378(6) -0.4005(3) 0.102 Uiso 1 calc R .
H36H H -0.2275(12) 0.5287(6) -0.4075(3) 0.102 Uiso 1 calc R .
H36G H -0.4235(12) 0.5344(6) -0.4346(3) 0.102 Uiso 1 calc R .
C32B C -0.4707(11) 0.5014(6) -0.0825(3) 0.070(2) Uani 1 d . .
H32F H -0.5279(11) 0.5081(6) -0.0403(3) 0.084 Uiso 1 calc R 1
H32E H -0.5432(11) 0.4645(6) -0.0982(3) 0.084 Uiso 1 calc R 1
C331 C -0.2922(18) 0.4483(9) -0.0752(5) 0.039(3) Uani 0.50 d P 1
O41 O -0.2354(12) 0.4119(7) -0.0247(4) 0.053(2) Uani 0.50 d P 1
O51 O -0.1818(10) 0.4513(6) -0.1286(4) 0.043(2) Uani 0.50 d P 1
C341 C 0.0347(14) 0.4052(8) -0.1141(5) 0.033(2) Uiso 0.50 d P 1
H34I H 0.1142(14) 0.4077(8) -0.1533(5) 0.050 Uiso 0.50 calc PR 1
H34H H 0.0430(14) 0.3411(8) -0.0929(5) 0.050 Uiso 0.50 calc PR 1
H44G H 0.0774(14) 0.4390(8) -0.0874(5) 0.050 Uiso 0.50 calc PR 1
C332 C -0.4786(17) 0.4325(9) -0.1072(5) 0.040(3) Uani 0.50 d P 2
O42 O -0.5776(12) 0.3775(7) -0.0833(4) 0.054(2) Uani 0.50 d P 2
O52 O -0.3791(12) 0.4345(6) -0.1610(4) 0.047(2) Uani 0.50 d P 2
C342 C -0.3938(21) 0.3576(12) -0.2094(7) 0.060(3) Uiso 0.50 d P 2
H34L H -0.3110(21) 0.3684(12) -0.2474(7) 0.090 Uiso 0.50 calc PR 2
H34K H -0.5237(21) 0.3677(12) -0.2202(7) 0.090 Uiso 0.50 calc PR 2
H34J H -0.3550(21) 0.2943(12) -0.1871(7) 0.090 Uiso 0.50 calc PR 2

loop_
_atom_type_symbol
_atom_type_description
_atom_type_scat_dispersion_real
_atom_type_scat_dispersion_imag
_atom_type_scat_source
C C 0.0048 0.0027 ftp://pfweis.kek.jp/pub/Sasaki-table/fpwide.tbl
H H 0.0000 0.0000 ftp://pfweis.kek.jp/pub/Sasaki-table/fpwide.tbl
N N 0.0088 0.0056 ftp://pfweis.kek.jp/pub/Sasaki-table/fpwide.tbl
O O 0.0153 0.0102 ftp://pfweis.kek.jp/pub/Sasaki-table/fpwide.tbl

loop_
_geom_angle_atom_site_label_1
_geom_angle_atom_site_label_2
_geom_angle_atom_site_label_3
_geom_angle
C29 O2 C36 116.1(5)
C33 O5 C34 114.7(7)
C1 N1 C4 111.5(5)
C9 N2 C6 108.5(6)
C14 N3 C11 109.9(5)
C16 N4 C19 106.0(5)
N1 C1 C20 126.3(5)
N1 C1 C2 107.0(5)
C20 C1 C2 126.6(6)
C3 C2 C1 106.6(5)
C3 C2 C21 130.5(5)
C1 C2 C21 122.9(6)
C4 C3 C2 107.4(5)
C4 C3 C22 124.9(6)
C2 C3 C22 127.6(6)
N1 C4 C5 122.9(5)
N1 C4 C3 107.4(6)
C5 C4 C3 129.7(5)
C6 C5 C4 129.7(6)
N2 C6 C5 125.2(6)
N2 C6 C7 111.7(5)
C5 C6 C7 123.0(6)
C6 C7 C8 103.2(5)
C6 C7 C24 110.7(5)
C8 C7 C24 111.9(6)
C9 C8 C25 111.2(5)
C9 C8 C7 100.4(5)
C25 C8 C7 113.7(5)
N2 C9 C10 125.3(6)
N2 C9 C8 113.6(5)
C10 C9 C8 121.1(5)
C11 C10 C9 129.6(6)
C10 C11 N3 125.6(5)
C10 C11 C12 128.3(6)
N3 C11 C12 106.1(6)
C13 C12 C11 108.1(6)
C13 C12 C27 127.0(5)
C11 C12 C27 124.9(6)
C12 C13 C28 131.3(6)
C12 C13 C14 109.0(5)
C28 C13 C14 119.8(7)
N3 C14 C15 129.2(5)
N3 C14 C13 107.0(6)
C15 C14 C13 123.8(5)
C14 C15 C16 123.5(5)
C14 C15 C30 115.3(5)
C16 C15 C30 121.2(6)
N4 C16 C15 121.3(6)
N4 C16 C17 113.9(5)
C15 C16 C17 124.6(5)
C16 C17 C18 101.2(5)
C16 C17 C31 108.5(5)
C18 C17 C31 114.5(5)
C19 C18 C17 102.0(5)
C19 C18 C35 110.3(5)
C17 C18 C35 112.4(4)
C20 C19 N4 126.2(6)
C20 C19 C18 121.7(5)
N4 C19 C18 112.0(5)
C19 C20 C1 130.6(6)
O1 C22 C3 121.4(6)
O1 C22 C23 118.5(6)
C3 C22 C23 120.0(6)
C26 C25 C8 112.3(5)
C29 C28 C13 119.0(6)
C28 C29 O2 126.2(5)
C28 C29 C30 122.2(6)
O2 C29 C30 111.6(6)
O3 C30 C15 123.0(6)
O3 C30 C29 117.1(5)
C15 C30 C29 119.9(7)
C32 C31 C17 113.7(5)
C33 C32 C31 117.2(5)
O4 C33 O5 124.2(7)
O4 C33 C32 123.0(8)
O5 C33 C32 112.7(6)
C29A O2A C36A 115.2(6)
C33A O5A C34A 118.4(7)
C1A N1A C4A 110.8(5)
C20A C1A N1A 126.0(5)
C20A C1A C2A 127.3(5)
N1A C1A C2A 106.7(6)
C9A N2A C6A 108.3(5)
C3A C2A C1A 107.7(5)
C3A C2A C21A 129.9(6)
C1A C2A C21A 122.3(6)
C14A N3A C11A 110.8(5)
C2A C3A C4A 107.8(5)
C2A C3A C22A 128.7(5)
C4A C3A C22A 123.5(6)
C16A N4A C19A 106.8(5)
N1A C4A C5A 122.9(5)
N1A C4A C3A 107.0(5)
C5A C4A C3A 130.0(6)
C6A C5A C4A 129.3(6)
N2A C6A C5A 125.4(6)
N2A C6A C7A 112.3(5)
C5A C6A C7A 122.2(6)
C6A C7A C24A 110.4(5)
C6A C7A C8A 101.6(5)
C24A C7A C8A 111.5(5)
C9A C8A C25A 110.7(5)
C9A C8A C7A 101.5(5)
C25A C8A C7A 114.5(5)
N2A C9A C10A 124.9(6)
N2A C9A C8A 113.3(5)
C10A C9A C8A 121.8(5)
C11A C10A C9A 128.6(6)
N3A C11A C10A 126.8(6)
N3A C11A C12A 106.0(6)
C10A C11A C12A 127.2(5)
C13A C12A C11A 107.4(5)
C13A C12A C27A 128.8(6)
C11A C12A C27A 123.8(6)
C12A C13A C14A 108.8(6)
C12A C13A C28A 130.4(6)
C14A C13A C28A 120.8(6)
N3A C14A C13A 107.0(6)
N3A C14A C15A 130.2(5)
C13A C14A C15A 122.8(6)
C16A C15A C14A 122.6(6)
C16A C15A C30A 122.5(6)
C14A C15A C30A 114.9(5)
N4A C16A C15A 122.7(6)
N4A C16A C17A 112.5(5)
C15A C16A C17A 124.8(6)
C16A C17A C31A 111.8(5)
C16A C17A C18A 102.4(5)
C31A C17A C18A 112.0(5)
C19A C18A C35A 109.8(5)
C19A C18A C17A 101.5(5)
C35A C18A C17A 112.7(5)
N4A C19A C20A 125.8(6)
N4A C19A C18A 112.2(5)
C20A C19A C18A 122.0(5)
C1A C20A C19A 130.5(5)
O1A C22A C3A 121.4(6)
O1A C22A C23A 118.2(6)
C3A C22A C23A 120.4(6)
C8A C25A C26A 112.8(5)
C29A C28A C13A 118.3(6)
C28A C29A O2A 126.8(6)
C28A C29A C30A 123.1(6)
O2A C29A C30A 110.1(6)
O3A C30A C15A 123.2(6)
O3A C30A C29A 116.7(6)
C15A C30A C29A 120.1(6)
C32A C31A C17A 115.2(6)
C31A C32A C33A 115.2(7)
O4A C33A O5A 122.3(6)
O4A C33A C32A 126.1(7)
O5A C33A C32A 111.6(7)
C29B O2B C36B 116.7(6)
C4B N1B C1B 110.8(5)
C9B N2B C6B 108.0(6)
C14B N3B C11B 110.5(5)
C16B N4B C19B 107.5(5)
C20B C1B N1B 124.7(5)
C20B C1B C2B 129.1(5)
N1B C1B C2B 106.2(6)
C3B C2B C1B 107.9(5)
C3B C2B C21B 131.1(6)
C1B C2B C21B 121.0(6)
C2B C3B C4B 109.0(5)
C2B C3B C22B 128.6(5)
C4B C3B C22B 122.4(6)
N1B C4B C5B 123.9(5)
N1B C4B C3B 106.1(5)
C5B C4B C3B 129.9(6)
C6B C5B C4B 128.2(7)
N2B C6B C5B 125.9(6)
N2B C6B C7B 112.4(5)
C5B C6B C7B 121.6(6)
C24B C7B C8B 111.7(5)
C24B C7B C6B 110.9(6)
C8B C7B C6B 101.7(6)
C9B C8B C7B 102.1(5)
C9B C8B C25B 109.9(6)
C7B C8B C25B 113.8(5)
N2B C9B C10B 125.1(7)
N2B C9B C8B 113.5(6)
C10B C9B C8B 121.3(5)
C11B C10B C9B 128.2(6)
C10B C11B N3B 126.7(6)
C10B C11B C12B 126.8(6)
N3B C11B C12B 106.5(6)
C13B C12B C11B 105.7(5)
C13B C12B C27B 129.0(6)
C11B C12B C27B 125.4(7)
C12B C13B C14B 109.1(6)
C12B C13B C28B 128.6(6)
C14B C13B C28B 122.3(6)
N3B C14B C13B 108.2(6)
N3B C14B C15B 128.9(5)
C13B C14B C15B 122.9(6)
C14B C15B C30B 114.8(5)
C14B C15B C16B 122.8(6)
C30B C15B C16B 122.4(6)
N4B C16B C15B 123.7(6)
N4B C16B C17B 113.8(5)
C15B C16B C17B 122.4(6)
C16B C17B C18B 103.5(5)
C16B C17B C31B 110.0(5)
C18B C17B C31B 113.2(4)
C19B C18B C17B 101.1(5)
C19B C18B C35B 111.8(5)
C17B C18B C35B 112.3(5)
C20B C19B N4B 125.4(6)
C20B C19B C18B 122.2(5)
N4B C19B C18B 112.4(5)
C19B C20B C1B 132.0(6)
O1B C22B C3B 122.0(6)
O1B C22B C23B 117.2(7)
C3B C22B C23B 120.8(6)
C8B C25B C26B 112.4(6)
C29B C28B C13B 117.3(6)
O2B C29B C28B 126.3(6)
O2B C29B C30B 113.0(6)
C28B C29B C30B 120.7(6)
O3B C30B C15B 123.1(6)
O3B C30B C29B 115.4(6)
C15B C30B C29B 121.5(7)
C32B C31B C17B 114.5(5)
C332 C32B C31B 117.7(8)
C331 C32B C31B 123.0(8)
O41 C331 O51 123.4(11)
O41 C331 C32B 122.9(11)
O51 C331 C32B 113.1(9)
C331 O51 C341 110.0(8)
O42 C332 C32B 122.0(10)
O42 C332 O52 126.3(11)
C32B C332 O52 111.5(11)
C332 O52 C342 120.2(9)

loop_
_geom_bond_atom_site_label_1
_geom_bond_atom_site_label_2
_geom_bond_distance
O1 C22 1.223(8)
O2 C29 1.363(8)
O2 C36 1.410(7)
O3 C30 1.247(8)
O4 C33 1.218(9)
O5 C33 1.319(9)
O5 C34 1.453(9)
N1 C1 1.367(9)
N1 C4 1.369(8)
N2 C9 1.337(8)
N2 C6 1.357(8)
N3 C14 1.368(8)
N3 C11 1.431(8)
N4 C16 1.349(8)
N4 C19 1.391(8)
C1 C20 1.404(9)
C1 C2 1.430(8)
C2 C3 1.430(9)
C2 C21 1.519(9)
C3 C4 1.410(9)
C3 C22 1.453(9)
C4 C5 1.393(9)
C5 C6 1.374(9)
C6 C7 1.505(10)
C7 C8 1.535(9)
C7 C24 1.564(10)
C8 C9 1.525(10)
C8 C25 1.537(8)
C9 C10 1.398(8)
C10 C11 1.343(9)
C11 C12 1.439(9)
C12 C13 1.374(10)
C12 C27 1.467(9)
C13 C28 1.434(9)
C13 C14 1.447(9)
C14 C15 1.390(9)
C15 C16 1.440(9)
C15 C30 1.463(9)
C16 C17 1.506(9)
C17 C18 1.519(8)
C17 C31 1.552(8)
C18 C19 1.504(9)
C18 C35 1.536(8)
C19 C20 1.386(8)
C22 C23 1.495(9)
C25 C26 1.530(10)
C28 C29 1.335(10)
C29 C30 1.489(9)
C31 C32 1.524(10)
C32 C33 1.486(9)
O1A C22A 1.223(8)
O2A C29A 1.367(9)
O2A C36A 1.454(8)
O3A C30A 1.245(9)
O4A C33A 1.175(9)
O5A C33A 1.348(9)
O5A C34A 1.443(9)
N1A C1A 1.370(8)
N1A C4A 1.386(8)
C1A C20A 1.374(9)
C1A C2A 1.442(9)
N2A C9A 1.340(7)
N2A C6A 1.363(8)
C2A C3A 1.393(9)
C2A C21A 1.509(8)
N3A C14A 1.330(9)
N3A C11A 1.380(8)
C3A C4A 1.424(8)
C3A C22A 1.476(9)
N4A C16A 1.379(8)
N4A C19A 1.386(7)
C4A C5A 1.401(9)
C5A C6A 1.371(8)
C6A C7A 1.520(9)
C7A C24A 1.525(9)
C7A C8A 1.542(8)
C8A C9A 1.520(10)
C8A C25A 1.528(9)
C9A C10A 1.404(9)
C10A C11A 1.378(10)
C11A C12A 1.438(9)
C12A C13A 1.339(10)
C12A C27A 1.498(8)
C13A C14A 1.429(9)
C13A C28A 1.462(10)
C14A C15A 1.439(10)
C15A C16A 1.400(8)
C15A C30A 1.445(10)
C16A C17A 1.489(9)
C17A C31A 1.531(8)
C17A C18A 1.539(8)
C18A C19A 1.501(10)
C18A C35A 1.530(9)
C19A C20A 1.400(9)
C22A C23A 1.496(8)
C25A C26A 1.572(10)
C28A C29A 1.303(10)
C29A C30A 1.516(9)
C31A C32A 1.493(10)
C32A C33A 1.500(9)
O1B C22B 1.201(9)
O2B C29B 1.340(8)
O2B C36B 1.445(8)
O3B C30B 1.253(9)
N1B C4B 1.384(8)
N1B C1B 1.390(8)
N2B C9B 1.349(8)
N2B C6B 1.373(9)
N3B C14B 1.349(8)
N3B C11B 1.389(8)
N4B C16B 1.326(9)
N4B C19B 1.395(7)
C1B C20B 1.380(10)
C1B C2B 1.435(9)
C2B C3B 1.377(9)
C2B C21B 1.515(8)
C3B C4B 1.427(8)
C3B C22B 1.484(10)
C4B C5B 1.404(9)
C5B C6B 1.378(9)
C6B C7B 1.540(10)
C7B C24B 1.517(11)
C7B C8B 1.539(9)
C8B C9B 1.525(10)
C8B C25B 1.555(9)
C9B C10B 1.385(10)
C10B C11B 1.370(10)
C11B C12B 1.456(9)
C12B C13B 1.396(10)
C12B C27B 1.475(9)
C13B C14B 1.401(8)
C13B C28B 1.428(10)
C14B C15B 1.418(9)
C15B C30B 1.420(10)
C15B C16B 1.454(8)
C16B C17B 1.505(9)
C17B C18B 1.527(8)
C17B C31B 1.569(8)
C18B C19B 1.522(10)
C18B C35B 1.533(8)
C19B C20B 1.368(9)
C22B C23B 1.487(9)
C25B C26B 1.569(11)
C28B C29B 1.362(10)
C29B C30B 1.492(9)
C31B C32B 1.486(11)
C32B C332 1.30(2)
C32B C331 1.382(15)
C331 O41 1.211(14)
C331 O51 1.343(14)
O51 C341 1.624(13)
C332 O42 1.22(2)
C332 O52 1.313(14)
O52 C342 1.77(2)

loop_
_geom_torsion_atom_site_label_1
_geom_torsion_atom_site_label_2
_geom_torsion_atom_site_label_3
_geom_torsion_atom_site_label_4
_geom_torsion
C1 C2 C3 C4 0.8(6)
C6 C7 C8 C9 14.5(6)
C11 C12 C13 C14 0.1(6)
C16 C17 C18 C19 -20.7(5)
C1A C2A C3A C4A 0.7(6)
C6A C7A C8A C9A 16.4(5)
C11A C12A C13A C14A 0.3(6)
C16A C17A C18A C19A -20.5(5)
C1B C2B C3B C4B 1.8(6)
C6B C7B C8B C9B 14.0(6)
C11B C12B C13B C14B -0.9(6)
C16B C17B C18B C19B -12.4(5)
